data_7028492
loop_
_publ_author_name
'Tian, Li Yan'
'Liu, Yuan Mei'
'Tian, Guang-Xuan'
'Wu, Xiang Hua'
'Li, Zhen'
'Kou, Jun-Feng'
'Ou, Ya-Ping'
'Liu, Sheng Hua'
'Fu, Wen-Fu'

_publ_section_title
;
 Bimetallic ruthenium complexes bridged by divinylphenylene bearing
 oligo(ethylene glycol)methylether: synthesis, (spectro)electrochemistry
 and the lithium cation effect.
;
_journal_issue 10
_journal_name_full 'Dalton transactions (Cambridge, England : 2003)'
_journal_page_first 4093
_journal_page_last 4101
_journal_paper_doi 10.1039/c3dt52677a
_journal_volume 43
_journal_year 2014
_chemical_formula_sum 'C36 H74 Cl2 N0 O6 P6 Ru2'
_chemical_formula_weight 1061.81
_chemical_name_systematic
; 
 ? 
;
_space_group_IT_number 14
_symmetry_cell_setting monoclinic
_symmetry_space_group_name_Hall '-P 2ybc'
_symmetry_space_group_name_H-M 'P 1 21/c 1'
_atom_sites_solution_hydrogens geom
_atom_sites_solution_primary direct
_atom_sites_solution_secondary difmap
_audit_creation_method SHELXL-97
_cell_angle_alpha 90.00
_cell_angle_beta 100.17(3)
_cell_angle_gamma 90.00
_cell_formula_units_Z 2
_cell_length_a 11.227(2)
_cell_length_b 13.259(3)
_cell_length_c 17.423(4)
_cell_measurement_temperature 293(2)
_cell_volume 2552.8(10)
_computing_cell_refinement 'Bruker XSCANS'
_computing_data_collection 'Bruker XSCANS'
_computing_data_reduction 'Bruker SHELXTL'
_computing_molecular_graphics 'Bruker SHELXTL'
_computing_publication_material 'Bruker SHELXTL'
_computing_structure_refinement 'SHELXL-97 (Sheldrick, 1997)'
_computing_structure_solution 'SHELXS-97 (Sheldrick, 1990)'
_diffrn_ambient_temperature 293(2)
_diffrn_measured_fraction_theta_full 0.988
_diffrn_measured_fraction_theta_max 0.988
_diffrn_measurement_device_type 'Bruker P4'
_diffrn_measurement_method '\w scans'
_diffrn_radiation_monochromator graphite
_diffrn_radiation_source 'fine-focus sealed tube'
_diffrn_radiation_type MoK\a
_diffrn_radiation_wavelength 0.71073
_diffrn_reflns_av_R_equivalents 0.0445
_diffrn_reflns_av_sigmaI/netI 0.0425
_diffrn_reflns_limit_h_max 14
_diffrn_reflns_limit_h_min -13
_diffrn_reflns_limit_k_max 17
_diffrn_reflns_limit_k_min -17
_diffrn_reflns_limit_l_max 22
_diffrn_reflns_limit_l_min -22
_diffrn_reflns_number 21875
_diffrn_reflns_theta_full 27.48
_diffrn_reflns_theta_max 27.48
_diffrn_reflns_theta_min 3.07
_exptl_absorpt_coefficient_mu 0.921
_exptl_absorpt_correction_T_max 0.8025
_exptl_absorpt_correction_T_min 0.7697
_exptl_absorpt_correction_type none
_exptl_crystal_density_diffrn 1.381
_exptl_crystal_density_method 'not measured'
_exptl_crystal_F_000 1100
_exptl_crystal_size_max 0.30
_exptl_crystal_size_mid 0.28
_exptl_crystal_size_min 0.25
_refine_diff_density_max 0.401
_refine_diff_density_min -0.373
_refine_diff_density_rms 0.068
_refine_ls_extinction_method none
_refine_ls_goodness_of_fit_ref 1.070
_refine_ls_hydrogen_treatment mixed
_refine_ls_matrix_type full
_refine_ls_number_parameters 245
_refine_ls_number_reflns 5791
_refine_ls_number_restraints 0
_refine_ls_restrained_S_all 1.070
_refine_ls_R_factor_all 0.0406
_refine_ls_R_factor_gt 0.0308
_refine_ls_shift/su_max 0.001
_refine_ls_shift/su_mean 0.000
_refine_ls_structure_factor_coef Fsqd
_refine_ls_weighting_details 'calc w=1/[\s^2^(Fo^2^)+(0.0195P)^2^+2.0531P] where P=(Fo^2^+2Fc^2^)/3'
_refine_ls_weighting_scheme calc
_refine_ls_wR_factor_gt 0.0668
_refine_ls_wR_factor_ref 0.0752
_reflns_number_gt 4934
_reflns_number_total 5791
_reflns_threshold_expression >2sigma(I)
_cod_data_source_file c3dt52677a.txt
_cod_data_source_block 1
_cod_depositor_comments
;
The following automatic conversions were performed:

'_symmetry_cell_setting' value 'Monoclinic' changed to 'monoclinic'
according to
/usr/data/users/saulius/automatic-downloads/current/RSC/lib/dictionaries/cif_core.dic
dictionary named 'cif_core.dic' version 2.4.2 from 2011-04-26.

Automatic conversion script
Id: cif_fix_values 2281 2013-09-26 08:29:07Z andrius 
;
_cod_original_cell_volume 2552.8(9)
_cod_original_sg_symbol_H-M P2(1)/c
_cod_database_code 7028492

loop_
_symmetry_equiv_pos_as_xyz
'x, y, z'
'-x, y+1/2, -z+1/2'
'-x, -y, -z'
'x, -y-1/2, z-1/2'

loop_
_atom_site_label
_atom_site_type_symbol
_atom_site_fract_x
_atom_site_fract_y
_atom_site_fract_z
_atom_site_U_iso_or_equiv
_atom_site_adp_type
_atom_site_occupancy
_atom_site_symmetry_multiplicity
_atom_site_calc_flag
_atom_site_refinement_flags
Ru1 Ru 0.744404(16) 0.300492(14) 0.778271(10) 0.02854(7) Uani 1 1 d .
Cl1 Cl 0.59843(7) 0.18193(6) 0.70267(4) 0.05232(18) Uani 1 1 d .
P1 P 0.88363(7) 0.22757(7) 0.70651(4) 0.04956(19) Uani 1 1 d .
P2 P 0.68442(7) 0.43771(5) 0.68984(4) 0.04075(16) Uani 1 1 d .
P3 P 0.59304(7) 0.33010(6) 0.85468(4) 0.04206(16) Uani 1 1 d .
C1 C 0.8058(2) 0.18320(18) 0.85588(13) 0.0340(5) Uani 1 1 d .
H1 H 0.7584 0.1253 0.8493 0.041 Uiso 1 1 calc R
C2 C 0.9021(2) 0.17776(18) 0.91349(13) 0.0336(5) Uani 1 1 d .
H2 H 0.9432 0.2379 0.9270 0.040 Uiso 1 1 calc R
C3 C 0.9504(2) 0.08771(18) 0.95794(12) 0.0306(5) Uani 1 1 d .
C4 C 0.8933(2) -0.00632(18) 0.94849(13) 0.0333(5) Uani 1 1 d .
H4 H 0.8204 -0.0117 0.9138 0.040 Uiso 1 1 calc R
C5 C 1.0599(2) 0.09162(18) 1.01171(13) 0.0328(5) Uani 1 1 d .
C6 C 1.2384(2) 0.1886(2) 1.05957(17) 0.0474(7) Uani 1 1 d .
H6A H 1.2874 0.1449 1.0331 0.057 Uiso 1 1 calc R
H6B H 1.2448 0.1654 1.1129 0.057 Uiso 1 1 calc R
C7 C 1.2827(3) 0.2955(2) 1.05864(19) 0.0572(8) Uani 1 1 d .
H7A H 1.2258 0.3391 1.0786 0.069 Uiso 1 1 calc R
H7B H 1.3596 0.3005 1.0939 0.069 Uiso 1 1 calc R
C8 C 1.1946(4) 0.3775(4) 0.9432(2) 0.0900(13) Uani 1 1 d .
H8A H 1.1395 0.3269 0.9187 0.135 Uiso 1 1 calc R
H8B H 1.2182 0.4202 0.9040 0.135 Uiso 1 1 calc R
H8C H 1.1556 0.4173 0.9776 0.135 Uiso 1 1 calc R
C9 C 0.8494(2) 0.38637(19) 0.83655(14) 0.0386(6) Uani 1 1 d .
C10 C 0.9019(5) 0.0916(3) 0.7218(2) 0.0976(16) Uani 1 1 d .
H10A H 0.9530 0.0652 0.6878 0.146 Uiso 1 1 calc R
H10B H 0.8242 0.0594 0.7105 0.146 Uiso 1 1 calc R
H10C H 0.9381 0.0787 0.7750 0.146 Uiso 1 1 calc R
C11 C 1.0382(3) 0.2747(4) 0.7254(3) 0.1128(19) Uani 1 1 d .
H11A H 1.0665 0.2781 0.7806 0.169 Uiso 1 1 calc R
H11B H 1.0405 0.3407 0.7032 0.169 Uiso 1 1 calc R
H11C H 1.0892 0.2300 0.7022 0.169 Uiso 1 1 calc R
C12 C 0.8482(4) 0.2281(3) 0.59986(18) 0.0837(13) Uani 1 1 d .
H12A H 0.8651 0.2936 0.5808 0.126 Uiso 1 1 calc R
H12B H 0.7642 0.2125 0.5831 0.126 Uiso 1 1 calc R
H12C H 0.8969 0.1785 0.5797 0.126 Uiso 1 1 calc R
C13 C 0.7930(4) 0.4857(3) 0.6333(3) 0.1030(16) Uani 1 1 d .
H13A H 0.7957 0.4417 0.5899 0.155 Uiso 1 1 calc R
H13B H 0.8716 0.4887 0.6656 0.155 Uiso 1 1 calc R
H13C H 0.7692 0.5520 0.6145 0.155 Uiso 1 1 calc R
C14 C 0.5505(4) 0.4255(3) 0.6151(2) 0.0954(15) Uani 1 1 d .
H14A H 0.5443 0.4829 0.5810 0.143 Uiso 1 1 calc R
H14B H 0.4800 0.4220 0.6391 0.143 Uiso 1 1 calc R
H14C H 0.5564 0.3652 0.5855 0.143 Uiso 1 1 calc R
C15 C 0.6584(4) 0.5555(2) 0.7381(2) 0.0681(10) Uani 1 1 d .
H15A H 0.7216 0.5654 0.7824 0.102 Uiso 1 1 calc R
H15B H 0.5817 0.5525 0.7552 0.102 Uiso 1 1 calc R
H15C H 0.6583 0.6105 0.7023 0.102 Uiso 1 1 calc R
C16 C 0.4410(3) 0.3595(3) 0.8024(2) 0.0796(12) Uani 1 1 d .
H16A H 0.3843 0.3544 0.8376 0.119 Uiso 1 1 calc R
H16B H 0.4191 0.3126 0.7603 0.119 Uiso 1 1 calc R
H16C H 0.4398 0.4268 0.7820 0.119 Uiso 1 1 calc R
C17 C 0.6187(4) 0.4273(3) 0.9290(2) 0.0859(13) Uani 1 1 d .
H17A H 0.5590 0.4217 0.9620 0.129 Uiso 1 1 calc R
H17B H 0.6127 0.4924 0.9046 0.129 Uiso 1 1 calc R
H17C H 0.6979 0.4192 0.9597 0.129 Uiso 1 1 calc R
C18 C 0.5636(3) 0.2211(3) 0.91166(19) 0.0614(9) Uani 1 1 d .
H18A H 0.6346 0.2056 0.9492 0.092 Uiso 1 1 calc R
H18B H 0.5431 0.1644 0.8777 0.092 Uiso 1 1 calc R
H18C H 0.4976 0.2357 0.9382 0.092 Uiso 1 1 calc R
O2 O 0.9137(2) 0.44177(17) 0.87436(13) 0.0662(6) Uani 1 1 d .
O3 O 1.11556(16) 0.18482(13) 1.02124(11) 0.0453(5) Uani 1 1 d .
O4 O 1.2975(2) 0.3308(2) 0.98602(16) 0.0798(8) Uani 1 1 d .

loop_
_atom_site_aniso_label
_atom_site_aniso_U_11
_atom_site_aniso_U_22
_atom_site_aniso_U_33
_atom_site_aniso_U_23
_atom_site_aniso_U_13
_atom_site_aniso_U_12
Ru1 0.02794(11) 0.02781(10) 0.02804(10) 0.00436(8) -0.00013(7) 0.00249(7)
Cl1 0.0500(4) 0.0486(4) 0.0517(4) -0.0032(3) -0.0092(3) -0.0090(3)
P1 0.0489(4) 0.0607(5) 0.0400(4) -0.0002(4) 0.0104(3) 0.0175(4)
P2 0.0437(4) 0.0382(4) 0.0384(3) 0.0118(3) 0.0018(3) 0.0060(3)
P3 0.0416(4) 0.0424(4) 0.0443(4) 0.0018(3) 0.0136(3) -0.0006(3)
C1 0.0369(13) 0.0298(12) 0.0332(11) 0.0041(10) 0.0005(10) 0.0014(10)
C2 0.0361(13) 0.0297(12) 0.0328(11) 0.0058(10) 0.0000(10) 0.0008(10)
C3 0.0317(12) 0.0319(12) 0.0271(10) 0.0046(10) 0.0021(9) 0.0037(9)
C4 0.0293(12) 0.0361(13) 0.0316(11) 0.0059(10) -0.0030(9) 0.0008(10)
C5 0.0337(12) 0.0303(12) 0.0323(11) 0.0039(10) 0.0003(10) -0.0029(10)
C6 0.0401(15) 0.0407(15) 0.0535(16) 0.0037(13) -0.0132(13) -0.0038(11)
C7 0.0472(17) 0.0510(18) 0.067(2) 0.0027(16) -0.0077(15) -0.0135(14)
C8 0.067(2) 0.111(3) 0.085(3) 0.029(3) -0.005(2) -0.009(2)
C9 0.0401(14) 0.0337(13) 0.0389(13) 0.0114(11) -0.0015(11) 0.0018(11)
C10 0.142(4) 0.079(3) 0.080(3) 0.001(2) 0.040(3) 0.063(3)
C11 0.047(2) 0.182(5) 0.115(4) -0.045(4) 0.029(2) 0.005(3)
C12 0.113(3) 0.102(3) 0.0396(16) -0.0031(19) 0.0220(19) 0.025(3)
C13 0.118(4) 0.078(3) 0.129(4) 0.053(3) 0.066(3) 0.017(3)
C14 0.108(3) 0.069(3) 0.084(3) 0.018(2) -0.053(2) 0.005(2)
C15 0.089(3) 0.0400(17) 0.072(2) 0.0092(16) 0.0068(19) 0.0173(17)
C16 0.0435(19) 0.107(3) 0.093(3) 0.027(2) 0.0238(18) 0.019(2)
C17 0.120(4) 0.072(2) 0.080(2) -0.029(2) 0.056(2) -0.021(2)
C18 0.0563(19) 0.069(2) 0.0643(19) 0.0139(17) 0.0246(16) -0.0094(16)
O2 0.0658(14) 0.0523(13) 0.0706(14) 0.0007(11) -0.0153(12) -0.0216(11)
O3 0.0389(10) 0.0310(9) 0.0576(11) 0.0099(8) -0.0147(9) -0.0057(7)
O4 0.0558(15) 0.0829(18) 0.101(2) 0.0288(16) 0.0165(14) -0.0018(13)

loop_
_atom_type_symbol
_atom_type_description
_atom_type_scat_dispersion_real
_atom_type_scat_dispersion_imag
_atom_type_scat_source
C C 0.0033 0.0016 'International Tables Vol C Tables 4.2.6.8 and 6.1.1.4'
H H 0.0000 0.0000 'International Tables Vol C Tables 4.2.6.8 and 6.1.1.4'
N N 0.0061 0.0033 'International Tables Vol C Tables 4.2.6.8 and 6.1.1.4'
O O 0.0106 0.0060 'International Tables Vol C Tables 4.2.6.8 and 6.1.1.4'
P P 0.1023 0.0942 'International Tables Vol C Tables 4.2.6.8 and 6.1.1.4'
Ru Ru -1.2594 0.8363 'International Tables Vol C Tables 4.2.6.8 and 6.1.1.4'
Cl Cl 0.1484 0.1585 'International Tables Vol C Tables 4.2.6.8 and 6.1.1.4'

loop_
_geom_angle_atom_site_label_1
_geom_angle_atom_site_label_2
_geom_angle_atom_site_label_3
_geom_angle
_geom_angle_site_symmetry_1
_geom_angle_site_symmetry_3
C9 Ru1 C1 89.86(10) . .
C9 Ru1 P3 92.35(9) . .
C1 Ru1 P3 86.97(7) . .
C9 Ru1 P1 97.31(9) . .
C1 Ru1 P1 82.27(7) . .
P3 Ru1 P1 165.49(3) . .
C9 Ru1 P2 87.96(8) . .
C1 Ru1 P2 177.11(7) . .
P3 Ru1 P2 95.01(3) . .
P1 Ru1 P2 96.13(3) . .
C9 Ru1 Cl1 178.11(8) . .
C1 Ru1 Cl1 89.05(7) . .
P3 Ru1 Cl1 86.05(3) . .
P1 Ru1 Cl1 84.07(3) . .
P2 Ru1 Cl1 93.18(3) . .
C11 P1 C10 103.5(3) . .
C11 P1 C12 102.2(2) . .
C10 P1 C12 98.63(19) . .
C11 P1 Ru1 117.47(15) . .
C10 P1 Ru1 113.11(14) . .
C12 P1 Ru1 119.23(14) . .
C13 P2 C14 101.1(2) . .
C13 P2 C15 97.4(2) . .
C14 P2 C15 103.19(19) . .
C13 P2 Ru1 118.35(14) . .
C14 P2 Ru1 119.73(14) . .
C15 P2 Ru1 113.73(11) . .
C17 P3 C18 101.34(17) . .
C17 P3 C16 102.7(2) . .
C18 P3 C16 101.39(17) . .
C17 P3 Ru1 118.66(14) . .
C18 P3 Ru1 113.15(12) . .
C16 P3 Ru1 117.04(13) . .
C2 C1 Ru1 130.74(19) . .
C2 C1 H1 114.6 . .
Ru1 C1 H1 114.6 . .
C1 C2 C3 127.6(2) . .
C1 C2 H2 116.2 . .
C3 C2 H2 116.2 . .
C4 C3 C5 116.1(2) . .
C4 C3 C2 122.8(2) . .
C5 C3 C2 121.1(2) . .
C5 C4 C3 123.1(2) 3_757 .
C5 C4 H4 118.5 3_757 .
C3 C4 H4 118.5 . .
O3 C5 C4 123.3(2) . 3_757
O3 C5 C3 115.8(2) . .
C4 C5 C3 120.9(2) 3_757 .
O3 C6 C7 108.9(2) . .
O3 C6 H6A 109.9 . .
C7 C6 H6A 109.9 . .
O3 C6 H6B 109.9 . .
C7 C6 H6B 109.9 . .
H6A C6 H6B 108.3 . .
O4 C7 C6 115.0(3) . .
O4 C7 H7A 108.5 . .
C6 C7 H7A 108.5 . .
O4 C7 H7B 108.5 . .
C6 C7 H7B 108.5 . .
H7A C7 H7B 107.5 . .
O4 C8 H8A 109.5 . .
O4 C8 H8B 109.5 . .
H8A C8 H8B 109.5 . .
O4 C8 H8C 109.5 . .
H8A C8 H8C 109.5 . .
H8B C8 H8C 109.5 . .
O2 C9 Ru1 178.3(3) . .
P1 C10 H10A 109.5 . .
P1 C10 H10B 109.5 . .
H10A C10 H10B 109.5 . .
P1 C10 H10C 109.5 . .
H10A C10 H10C 109.5 . .
H10B C10 H10C 109.5 . .
P1 C11 H11A 109.5 . .
P1 C11 H11B 109.5 . .
H11A C11 H11B 109.5 . .
P1 C11 H11C 109.5 . .
H11A C11 H11C 109.5 . .
H11B C11 H11C 109.5 . .
P1 C12 H12A 109.5 . .
P1 C12 H12B 109.5 . .
H12A C12 H12B 109.5 . .
P1 C12 H12C 109.5 . .
H12A C12 H12C 109.5 . .
H12B C12 H12C 109.5 . .
P2 C13 H13A 109.5 . .
P2 C13 H13B 109.5 . .
H13A C13 H13B 109.5 . .
P2 C13 H13C 109.5 . .
H13A C13 H13C 109.5 . .
H13B C13 H13C 109.5 . .
P2 C14 H14A 109.5 . .
P2 C14 H14B 109.5 . .
H14A C14 H14B 109.5 . .
P2 C14 H14C 109.5 . .
H14A C14 H14C 109.5 . .
H14B C14 H14C 109.5 . .
P2 C15 H15A 109.5 . .
P2 C15 H15B 109.5 . .
H15A C15 H15B 109.5 . .
P2 C15 H15C 109.5 . .
H15A C15 H15C 109.5 . .
H15B C15 H15C 109.5 . .
P3 C16 H16A 109.5 . .
P3 C16 H16B 109.5 . .
H16A C16 H16B 109.5 . .
P3 C16 H16C 109.5 . .
H16A C16 H16C 109.5 . .
H16B C16 H16C 109.5 . .
P3 C17 H17A 109.5 . .
P3 C17 H17B 109.5 . .
H17A C17 H17B 109.5 . .
P3 C17 H17C 109.5 . .
H17A C17 H17C 109.5 . .
H17B C17 H17C 109.5 . .
P3 C18 H18A 109.5 . .
P3 C18 H18B 109.5 . .
H18A C18 H18B 109.5 . .
P3 C18 H18C 109.5 . .
H18A C18 H18C 109.5 . .
H18B C18 H18C 109.5 . .
C5 O3 C6 117.89(19) . .
C7 O4 C8 114.5(3) . .

loop_
_geom_bond_atom_site_label_1
_geom_bond_atom_site_label_2
_geom_bond_distance
_geom_bond_site_symmetry_2
Ru1 C9 1.815(3) .
Ru1 C1 2.096(2) .
Ru1 P3 2.3694(9) .
Ru1 P1 2.3732(9) .
Ru1 P2 2.4023(8) .
Ru1 Cl1 2.4758(9) .
P1 C11 1.818(4) .
P1 C10 1.829(4) .
P1 C12 1.830(3) .
P2 C13 1.812(4) .
P2 C14 1.814(3) .
P2 C15 1.821(3) .
P3 C17 1.813(3) .
P3 C18 1.816(3) .
P3 C16 1.829(3) .
C1 C2 1.341(3) .
C1 H1 0.9300 .
C2 C3 1.473(3) .
C2 H2 0.9300 .
C3 C4 1.398(3) .
C3 C5 1.410(3) .
C4 C5 1.381(3) 3_757
C4 H4 0.9300 .
C5 O3 1.381(3) .
C5 C4 1.381(3) 3_757
C6 O3 1.423(3) .
C6 C7 1.503(4) .
C6 H6A 0.9700 .
C6 H6B 0.9700 .
C7 O4 1.387(4) .
C7 H7A 0.9700 .
C7 H7B 0.9700 .
C8 O4 1.403(4) .
C8 H8A 0.9600 .
C8 H8B 0.9600 .
C8 H8C 0.9600 .
C9 O2 1.152(3) .
C10 H10A 0.9600 .
C10 H10B 0.9600 .
C10 H10C 0.9600 .
C11 H11A 0.9600 .
C11 H11B 0.9600 .
C11 H11C 0.9600 .
C12 H12A 0.9600 .
C12 H12B 0.9600 .
C12 H12C 0.9600 .
C13 H13A 0.9600 .
C13 H13B 0.9600 .
C13 H13C 0.9600 .
C14 H14A 0.9600 .
C14 H14B 0.9600 .
C14 H14C 0.9600 .
C15 H15A 0.9600 .
C15 H15B 0.9600 .
C15 H15C 0.9600 .
C16 H16A 0.9600 .
C16 H16B 0.9600 .
C16 H16C 0.9600 .
C17 H17A 0.9600 .
C17 H17B 0.9600 .
C17 H17C 0.9600 .
C18 H18A 0.9600 .
C18 H18B 0.9600 .
C18 H18C 0.9600 .

loop_
_geom_torsion_atom_site_label_1
_geom_torsion_atom_site_label_2
_geom_torsion_atom_site_label_3
_geom_torsion_atom_site_label_4
_geom_torsion
_geom_torsion_site_symmetry_1
_geom_torsion_site_symmetry_4
C9 Ru1 P1 C11 -1.5(2) . .
C1 Ru1 P1 C11 -90.4(2) . .
P3 Ru1 P1 C11 -132.9(2) . .
P2 Ru1 P1 C11 87.2(2) . .
Cl1 Ru1 P1 C11 179.8(2) . .
C9 Ru1 P1 C10 118.99(19) . .
C1 Ru1 P1 C10 30.13(18) . .
P3 Ru1 P1 C10 -12.4(2) . .
P2 Ru1 P1 C10 -152.29(17) . .
Cl1 Ru1 P1 C10 -59.71(17) . .
C9 Ru1 P1 C12 -125.82(19) . .
C1 Ru1 P1 C12 145.32(19) . .
P3 Ru1 P1 C12 102.8(2) . .
P2 Ru1 P1 C12 -37.10(18) . .
Cl1 Ru1 P1 C12 55.47(18) . .
C9 Ru1 P2 C13 67.8(2) . .
C1 Ru1 P2 C13 26.8(14) . .
P3 Ru1 P2 C13 160.0(2) . .
P1 Ru1 P2 C13 -29.3(2) . .
Cl1 Ru1 P2 C13 -113.7(2) . .
C9 Ru1 P2 C14 -168.1(2) . .
C1 Ru1 P2 C14 150.9(14) . .
P3 Ru1 P2 C14 -75.9(2) . .
P1 Ru1 P2 C14 94.8(2) . .
Cl1 Ru1 P2 C14 10.4(2) . .
C9 Ru1 P2 C15 -45.54(17) . .
C1 Ru1 P2 C15 -86.6(14) . .
P3 Ru1 P2 C15 46.65(15) . .
P1 Ru1 P2 C15 -142.68(14) . .
Cl1 Ru1 P2 C15 132.95(15) . .
C9 Ru1 P3 C17 6.79(18) . .
C1 Ru1 P3 C17 96.52(18) . .
P1 Ru1 P3 C17 138.63(19) . .
P2 Ru1 P3 C17 -81.37(17) . .
Cl1 Ru1 P3 C17 -174.22(17) . .
C9 Ru1 P3 C18 -111.73(15) . .
C1 Ru1 P3 C18 -22.00(14) . .
P1 Ru1 P3 C18 20.11(18) . .
P2 Ru1 P3 C18 160.11(13) . .
Cl1 Ru1 P3 C18 67.26(13) . .
C9 Ru1 P3 C16 130.93(18) . .
C1 Ru1 P3 C16 -139.34(18) . .
P1 Ru1 P3 C16 -97.23(19) . .
P2 Ru1 P3 C16 42.77(16) . .
Cl1 Ru1 P3 C16 -50.08(16) . .
C9 Ru1 C1 C2 -11.9(3) . .
P3 Ru1 C1 C2 -104.2(2) . .
P1 Ru1 C1 C2 85.5(2) . .
P2 Ru1 C1 C2 29.1(15) . .
Cl1 Ru1 C1 C2 169.7(2) . .
Ru1 C1 C2 C3 -169.76(19) . .
C1 C2 C3 C4 -4.9(4) . .
C1 C2 C3 C5 173.5(2) . .
C5 C3 C4 C5 -0.5(4) . 3_757
C2 C3 C4 C5 178.0(2) . 3_757
C4 C3 C5 O3 -179.6(2) . .
C2 C3 C5 O3 1.9(3) . .
C4 C3 C5 C4 0.5(4) . 3_757
C2 C3 C5 C4 -178.0(2) . 3_757
O3 C6 C7 O4 -70.2(4) . .
C1 Ru1 C9 O2 -100(8) . .
P3 Ru1 C9 O2 -13(8) . .
P1 Ru1 C9 O2 178(100) . .
P2 Ru1 C9 O2 82(8) . .
Cl1 Ru1 C9 O2 -46(10) . .
C4 C5 O3 C6 14.7(4) 3_757 .
C3 C5 O3 C6 -165.2(2) . .
C7 C6 O3 C5 176.2(2) . .
C6 C7 O4 C8 90.2(4) . .
